data_7111798
loop_
_publ_author_name
'Ritesh Dubey'
'Gautam R. Desiraju'

_publ_section_title
;
 Structural landscape of the 1 : 1 benzoic acid : isonicotinamide
 cocrystal
;
_journal_name_full Chem.Commun.
_journal_page_first 1181
_journal_paper_doi 10.1039/c3cc47955b
_journal_volume 50
_journal_year 2014
_chemical_formula_sum 'C13 H9 F3 N2 O3'
_chemical_formula_weight 298.22
_chemical_name_systematic
;
 ?
;
_space_group_IT_number 2
_symmetry_cell_setting triclinic
_symmetry_space_group_name_Hall '-P 1'
_symmetry_space_group_name_H-M 'P -1'
_atom_sites_solution_hydrogens geom
_atom_sites_solution_primary direct
_atom_sites_solution_secondary difmap
_audit_creation_method SHELXL-97
_cell_angle_alpha 73.687(5)
_cell_angle_beta 84.340(6)
_cell_angle_gamma 66.993(5)
_cell_formula_units_Z 2
_cell_length_a 7.2331(14)
_cell_length_b 7.7199(15)
_cell_length_c 12.597(2)
_cell_measurement_temperature 150(2)
_cell_volume 621.3(2)
_computing_structure_refinement 'SHELXL-97 (Sheldrick, 1997)'
_diffrn_ambient_temperature 150(2)
_diffrn_measured_fraction_theta_full 0.992
_diffrn_measured_fraction_theta_max 0.992
_diffrn_radiation_monochromator graphite
_diffrn_radiation_source 'fine-focus sealed tube'
_diffrn_radiation_type MoK\a
_diffrn_radiation_wavelength 0.71073
_diffrn_reflns_av_R_equivalents 0.0339
_diffrn_reflns_av_sigmaI/netI 0.0431
_diffrn_reflns_limit_h_max 9
_diffrn_reflns_limit_h_min -9
_diffrn_reflns_limit_k_max 9
_diffrn_reflns_limit_k_min -10
_diffrn_reflns_limit_l_max 16
_diffrn_reflns_limit_l_min -16
_diffrn_reflns_number 6167
_diffrn_reflns_theta_full 27.48
_diffrn_reflns_theta_max 27.48
_diffrn_reflns_theta_min 3.00
_exptl_absorpt_coefficient_mu 0.144
_exptl_absorpt_correction_T_max 0.9830
_exptl_absorpt_correction_T_min 0.9514
_exptl_absorpt_correction_type multi-scan
_exptl_absorpt_process_details 'Jacobson, R. (1998) Private communication'
_exptl_crystal_colour colourless
_exptl_crystal_density_diffrn 1.594
_exptl_crystal_density_method 'not measured'
_exptl_crystal_description plate
_exptl_crystal_F_000 304
_exptl_crystal_size_max 0.35
_exptl_crystal_size_mid 0.12
_exptl_crystal_size_min 0.12
_refine_diff_density_max 0.337
_refine_diff_density_min -0.348
_refine_diff_density_rms 0.058
_refine_ls_extinction_method none
_refine_ls_goodness_of_fit_ref 1.037
_refine_ls_hydrogen_treatment mixed
_refine_ls_matrix_type full
_refine_ls_number_parameters 223
_refine_ls_number_reflns 2832
_refine_ls_number_restraints 0
_refine_ls_restrained_S_all 1.037
_refine_ls_R_factor_all 0.0646
_refine_ls_R_factor_gt 0.0474
_refine_ls_shift/su_max 0.000
_refine_ls_shift/su_mean 0.000
_refine_ls_structure_factor_coef Fsqd
_refine_ls_weighting_details 'calc w=1/[\s^2^(Fo^2^)+(0.0620P)^2^+0.1004P] where P=(Fo^2^+2Fc^2^)/3'
_refine_ls_weighting_scheme calc
_refine_ls_wR_factor_gt 0.1133
_refine_ls_wR_factor_ref 0.1216
_reflns_number_gt 2177
_reflns_number_total 2832
_reflns_threshold_expression >2sigma(I)
_cod_data_source_file c3cc47955b.txt
_cod_data_source_block datam
_cod_original_cell_volume 621.4(2)
_cod_database_code 7111798

loop_
_symmetry_equiv_pos_as_xyz
'x, y, z'
'-x, -y, -z'

loop_
_atom_site_label
_atom_site_type_symbol
_atom_site_fract_x
_atom_site_fract_y
_atom_site_fract_z
_atom_site_U_iso_or_equiv
_atom_site_adp_type
_atom_site_occupancy
_atom_site_symmetry_multiplicity
_atom_site_calc_flag
_atom_site_refinement_flags
C8 C 0.1530(2) 0.8449(2) 0.81816(13) 0.0205(3) Uani 1 1 d .
C10 C 0.2159(3) 0.6411(2) 0.89334(14) 0.0232(4) Uani 1 1 d .
C11 C 0.4614(3) 0.7583(2) 0.38266(13) 0.0226(4) Uani 1 1 d .
C12 C 0.4167(2) 0.9480(2) 0.29311(13) 0.0201(3) Uani 1 1 d .
C13 C 0.1427(3) 1.0043(2) 0.85377(13) 0.0225(4) Uani 1 1 d .
C14 C 0.3925(3) 1.1147(2) 0.32373(14) 0.0230(4) Uani 1 1 d .
C15 C 0.1009(2) 0.8901(2) 0.70671(13) 0.0227(4) Uani 1 1 d .
C16 C 0.3891(3) 0.9640(2) 0.18212(13) 0.0226(4) Uani 1 1 d .
C17 C 0.0851(3) 1.1933(3) 0.78727(15) 0.0271(4) Uani 1 1 d .
C18 C 0.0428(3) 1.0751(3) 0.63611(15) 0.0274(4) Uani 1 1 d .
C19 C 0.3404(3) 1.2906(3) 0.24440(14) 0.0251(4) Uani 1 1 d .
C20 C 0.3355(3) 1.1462(2) 0.10777(14) 0.0241(4) Uani 1 1 d .
C21 C 0.0361(3) 1.2223(3) 0.67908(15) 0.0277(4) Uani 1 1 d .
N0AA N 0.5368(2) 0.5935(2) 0.35205(13) 0.0289(4) Uani 1 1 d .
N N 0.3101(2) 1.3074(2) 0.13746(11) 0.0235(3) Uani 1 1 d .
O O 0.4205(2) 0.76590(17) 0.47944(9) 0.0297(3) Uani 1 1 d .
O4 O 0.3030(2) 0.49604(18) 0.85986(10) 0.0329(3) Uani 1 1 d .
O5 O 0.1659(2) 0.63888(18) 0.99542(10) 0.0339(3) Uani 1 1 d .
H5 H 0.2185 0.5246 1.0358 0.051 Uiso 1 1 calc R
F1 F 0.10008(16) 0.74594(15) 0.66616(8) 0.0312(3) Uani 1 1 d .
F2 F 0.20014(16) 0.97352(15) 0.95804(8) 0.0308(3) Uani 1 1 d .
F6 F -0.02233(19) 1.40566(15) 0.61217(9) 0.0438(3) Uani 1 1 d .
H0AA H 0.581(3) 0.589(3) 0.2864(19) 0.039(6) Uiso 1 1 d .
H0AB H 0.565(4) 0.482(4) 0.407(2) 0.059(7) Uiso 1 1 d .
H14 H 0.408(3) 1.116(3) 0.3946(16) 0.026(5) Uiso 1 1 d .
H16 H 0.406(3) 0.852(3) 0.1559(16) 0.031(5) Uiso 1 1 d .
H17 H 0.080(3) 1.298(3) 0.8179(18) 0.043(6) Uiso 1 1 d .
H18 H 0.009(3) 1.098(3) 0.563(2) 0.050(7) Uiso 1 1 d .
H19 H 0.319(3) 1.410(3) 0.2621(16) 0.031(5) Uiso 1 1 d .
H20 H 0.320(3) 1.160(3) 0.0319(19) 0.049(6) Uiso 1 1 d .

loop_
_atom_site_aniso_label
_atom_site_aniso_U_11
_atom_site_aniso_U_22
_atom_site_aniso_U_33
_atom_site_aniso_U_23
_atom_site_aniso_U_13
_atom_site_aniso_U_12
C8 0.0189(8) 0.0229(8) 0.0174(8) -0.0046(7) 0.0017(6) -0.0063(6)
C10 0.0230(8) 0.0259(9) 0.0195(8) -0.0065(7) 0.0017(6) -0.0081(7)
C11 0.0260(9) 0.0226(8) 0.0174(8) -0.0036(7) 0.0002(7) -0.0083(7)
C12 0.0205(8) 0.0213(8) 0.0162(7) -0.0039(6) 0.0015(6) -0.0065(6)
C13 0.0241(9) 0.0282(9) 0.0161(8) -0.0071(7) 0.0016(6) -0.0104(7)
C14 0.0289(9) 0.0235(9) 0.0156(8) -0.0063(7) 0.0013(7) -0.0084(7)
C15 0.0216(8) 0.0267(9) 0.0199(8) -0.0099(7) 0.0031(7) -0.0073(7)
C16 0.0281(9) 0.0213(8) 0.0188(8) -0.0062(7) 0.0008(7) -0.0093(7)
C17 0.0305(10) 0.0239(9) 0.0268(9) -0.0073(7) 0.0042(7) -0.0106(7)
C18 0.0288(9) 0.0316(10) 0.0172(8) -0.0037(7) -0.0014(7) -0.0081(8)
C19 0.0319(9) 0.0225(9) 0.0219(8) -0.0070(7) 0.0021(7) -0.0112(7)
C20 0.0305(10) 0.0249(9) 0.0164(8) -0.0033(7) -0.0016(7) -0.0110(7)
C21 0.0285(9) 0.0223(9) 0.0235(9) 0.0012(7) 0.0028(7) -0.0062(7)
N0AA 0.0428(10) 0.0203(8) 0.0167(7) -0.0028(6) 0.0064(7) -0.0074(7)
N 0.0288(8) 0.0215(7) 0.0178(7) -0.0022(6) 0.0002(6) -0.0092(6)
O 0.0455(8) 0.0240(6) 0.0157(6) -0.0037(5) 0.0027(5) -0.0107(6)
O4 0.0481(8) 0.0224(6) 0.0239(6) -0.0078(5) 0.0047(6) -0.0087(6)
O5 0.0508(9) 0.0218(6) 0.0164(6) -0.0015(5) 0.0041(6) -0.0037(6)
F1 0.0397(6) 0.0317(6) 0.0234(5) -0.0129(5) -0.0033(4) -0.0101(5)
F2 0.0421(6) 0.0346(6) 0.0195(5) -0.0077(4) -0.0042(4) -0.0172(5)
F6 0.0620(8) 0.0239(6) 0.0312(6) 0.0051(5) 0.0008(6) -0.0100(5)

loop_
_atom_type_symbol
_atom_type_description
_atom_type_scat_dispersion_real
_atom_type_scat_dispersion_imag
_atom_type_scat_source
C C 0.0033 0.0016 'International Tables Vol C Tables 4.2.6.8 and 6.1.1.4'
H H 0.0000 0.0000 'International Tables Vol C Tables 4.2.6.8 and 6.1.1.4'
N N 0.0061 0.0033 'International Tables Vol C Tables 4.2.6.8 and 6.1.1.4'
O O 0.0106 0.0060 'International Tables Vol C Tables 4.2.6.8 and 6.1.1.4'
F F 0.0171 0.0103 'International Tables Vol C Tables 4.2.6.8 and 6.1.1.4'

loop_
_geom_angle_atom_site_label_1
_geom_angle_atom_site_label_2
_geom_angle_atom_site_label_3
_geom_angle
C13 C8 C15 114.49(15)
C13 C8 C10 122.74(15)
C15 C8 C10 122.76(15)
O4 C10 O5 124.79(16)
O4 C10 C8 122.62(15)
O5 C10 C8 112.58(14)
O C11 N0AA 123.77(16)
O C11 C12 118.43(15)
N0AA C11 C12 117.77(14)
C14 C12 C16 118.68(15)
C14 C12 C11 118.46(14)
C16 C12 C11 122.78(15)
F2 C13 C17 116.81(15)
F2 C13 C8 118.79(15)
C17 C13 C8 124.34(16)
C19 C14 C12 119.28(16)
C19 C14 H14 117.0(11)
C12 C14 H14 123.7(11)
F1 C15 C18 117.45(15)
F1 C15 C8 118.50(15)
C18 C15 C8 124.00(16)
C20 C16 C12 118.43(16)
C20 C16 H16 119.4(12)
C12 C16 H16 122.2(12)
C21 C17 C13 116.58(16)
C21 C17 H17 123.5(13)
C13 C17 H17 119.9(13)
C21 C18 C15 117.15(16)
C21 C18 H18 121.9(14)
C15 C18 H18 120.9(14)
N C19 C14 122.25(16)
N C19 H19 115.6(12)
C14 C19 H19 122.1(12)
N C20 C16 122.90(15)
N C20 H20 117.1(14)
C16 C20 H20 119.9(14)
F6 C21 C18 118.54(16)
F6 C21 C17 118.02(16)
C18 C21 C17 123.44(17)
C11 N0AA H0AA 122.5(14)
C11 N0AA H0AB 116.6(15)
H0AA N0AA H0AB 120(2)
C20 N C19 118.44(14)
C10 O5 H5 109.5

loop_
_geom_bond_atom_site_label_1
_geom_bond_atom_site_label_2
_geom_bond_distance
C8 C13 1.397(2)
C8 C15 1.400(2)
C8 C10 1.506(2)
C10 O4 1.221(2)
C10 O5 1.298(2)
C11 O 1.238(2)
C11 N0AA 1.325(2)
C11 C12 1.515(2)
C12 C14 1.388(2)
C12 C16 1.396(2)
C13 F2 1.3451(18)
C13 C17 1.383(2)
C14 C19 1.377(2)
C14 H14 0.914(19)
C15 F1 1.3510(19)
C15 C18 1.377(2)
C16 C20 1.383(2)
C16 H16 0.97(2)
C17 C21 1.376(3)
C17 H17 0.98(2)
C18 C21 1.373(3)
C18 H18 0.92(2)
C19 N 1.348(2)
C19 H19 0.96(2)
C20 N 1.338(2)
C20 H20 0.94(2)
C21 F6 1.351(2)
N0AA H0AA 0.86(2)
N0AA H0AB 0.90(3)
O5 H5 0.8400
